data_8104759
loop_
_publ_author_name
'Shi, Li-Qin'

_publ_section_title
;
 Crystal structure of tetrakis(\m-naphthalene-1-carboxylato-\k 2
 O,O&#x2032;)bis(methanol)copper(II), C46H36Cu2O10
;
_journal_issue 3
_journal_name_full 'Zeitschrift f\"ur Kristallographie - New Crystal Structures'
_journal_page_first 537
_journal_page_last 539
_journal_paper_doi 10.1515/ncrs-2020-0622
_journal_volume 236
_journal_year 2021
_chemical_formula_moiety 'C46 H36 Cu2 O10'
_chemical_formula_sum 'C46 H36 Cu2 O10'
_chemical_formula_weight 875.83
_chemical_name_systematic
;
tetrakis(<i>\m</i>-naphthalene-1-carboxylato-<i>\k</i>^2^O,O')
bis(methanol)copper(II)
;
_space_group_crystal_system monoclinic
_space_group_IT_number 15
_space_group_name_Hall '-C 2yc'
_space_group_name_H-M_alt 'C 1 2/c 1'
_atom_sites_solution_hydrogens mixed
_cell_angle_alpha 90
_cell_angle_beta 131.68(3)
_cell_angle_gamma 90
_cell_formula_units_Z 4
_cell_length_a 32.663(7)
_cell_length_b 7.4214(15)
_cell_length_c 21.785(4)
_cell_measurement_reflns_used 9791
_cell_measurement_temperature 295(2)
_cell_measurement_theta_max 27.5
_cell_measurement_theta_min 3.3
_cell_volume 3944(2)
_computing_cell_refinement 'RAPID-AUTO (Rigaku, 1998)'
_computing_data_collection 'RAPID-AUTO (Rigaku, 1998)'
_computing_data_reduction 'CrystalStructure (Rigaku, 1998)'
_computing_molecular_graphics 'SHELXL-2016/6 (Sheldrick, 2016)'
_computing_publication_material 'SHELXL-2016/6 (Sheldrick, 2016)'
_computing_structure_refinement 'SHELXL-2016/6 (Sheldrick, 2016)'
_computing_structure_solution 'SHELXL-2016/6 (Sheldrick, 2016)'
_diffrn_ambient_temperature 295(2)
_diffrn_measured_fraction_theta_full 0.998
_diffrn_measured_fraction_theta_max 0.998
_diffrn_measurement_device_type 'Rigaku R-AXIS RAPID'
_diffrn_measurement_method '\w scans'
_diffrn_radiation_type MoK\a
_diffrn_radiation_wavelength 0.71073
_diffrn_reflns_av_R_equivalents 0.0537
_diffrn_reflns_av_unetI/netI 0.0450
_diffrn_reflns_Laue_measured_fraction_full 0.998
_diffrn_reflns_Laue_measured_fraction_max 0.998
_diffrn_reflns_limit_h_max 38
_diffrn_reflns_limit_h_min -38
_diffrn_reflns_limit_k_max 8
_diffrn_reflns_limit_k_min -8
_diffrn_reflns_limit_l_max 25
_diffrn_reflns_limit_l_min -25
_diffrn_reflns_number 14878
_diffrn_reflns_point_group_measured_fraction_full 0.998
_diffrn_reflns_point_group_measured_fraction_max 0.998
_diffrn_reflns_theta_full 25.022
_diffrn_reflns_theta_max 25.022
_diffrn_reflns_theta_min 3.340
_exptl_absorpt_coefficient_mu 1.140
_exptl_absorpt_correction_T_max 0.848
_exptl_absorpt_correction_T_min 0.756
_exptl_absorpt_correction_type empirical
_exptl_absorpt_process_details 'ABSCOR (Higashi, 1995)'
_exptl_crystal_colour blue
_exptl_crystal_density_diffrn 1.475
_exptl_crystal_description block
_exptl_crystal_F_000 1800
_exptl_crystal_size_max 0.47
_exptl_crystal_size_mid 0.24
_exptl_crystal_size_min 0.15
_refine_diff_density_max 0.959
_refine_diff_density_min -1.038
_refine_diff_density_rms 0.129
_refine_ls_extinction_coef .
_refine_ls_extinction_method none
_refine_ls_goodness_of_fit_ref 1.186
_refine_ls_hydrogen_treatment constr
_refine_ls_matrix_type full
_refine_ls_number_parameters 262
_refine_ls_number_reflns 3469
_refine_ls_number_restraints 0
_refine_ls_restrained_S_all 1.186
_refine_ls_R_factor_all 0.0936
_refine_ls_R_factor_gt 0.0478
_refine_ls_shift/su_max 0.000
_refine_ls_shift/su_mean 0.000
_refine_ls_structure_factor_coef Fsqd
_refine_ls_weighting_details 'w=1/[\s^2^(Fo^2^)+(0.0402P)^2^+23.9807P] where P=(Fo^2^+2Fc^2^)/3'
_refine_ls_weighting_scheme calc
_refine_ls_wR_factor_gt 0.1002
_refine_ls_wR_factor_ref 0.1583
_reflns_Friedel_coverage 0.000
_reflns_Friedel_fraction_full .
_reflns_Friedel_fraction_max .
_reflns_number_gt 2299
_reflns_number_total 3469
_reflns_threshold_expression 'I > 2\s(I)'
_cod_data_source_file suppl_j_ncrs-2020-0622_suppl.cif
_cod_data_source_block exp_1115
_cod_original_cell_volume 3944.0(19)
_cod_original_sg_symbol_H-M 'C 2/c'
_cod_database_code 8104759
_shelx_space_group_comment
;
The symmetry employed for this shelxl refinement is uniquely defined
by the following loop, which should always be used as a source of
symmetry information in preference to the above space-group names.
They are only intended as comments.
;

loop_
_space_group_symop_operation_xyz
'x, y, z'
'-x, y, -z+1/2'
'x+1/2, y+1/2, z'
'-x+1/2, y+1/2, -z+1/2'
'-x, -y, -z'
'x, -y, z-1/2'
'-x+1/2, -y+1/2, -z'
'x+1/2, -y+1/2, z-1/2'

loop_
_atom_site_label
_atom_site_type_symbol
_atom_site_fract_x
_atom_site_fract_y
_atom_site_fract_z
_atom_site_U_iso_or_equiv
_atom_site_adp_type
_atom_site_occupancy
_atom_site_site_symmetry_order
_atom_site_calc_flag
_atom_site_refinement_flags_posn
_atom_site_refinement_flags_adp
_atom_site_refinement_flags_occupancy
_atom_site_disorder_assembly
_atom_site_disorder_group
Cu1 Cu 0.00310(3) 0.83972(8) 0.48061(4) 0.0417(2) Uani 1 1 d . . . . .
O1 O 0.03638(19) 0.7646(5) 0.5920(3) 0.0592(11) Uani 1 1 d . . . . .
O2 O 0.03265(18) 1.0437(5) 0.6249(2) 0.0611(12) Uani 1 1 d . . . . .
O3 O 0.07396(16) 0.9280(5) 0.5230(3) 0.0566(11) Uani 1 1 d . . . . .
O4 O 0.06879(17) 1.2057(5) 0.5548(3) 0.0646(13) Uani 1 1 d . . . . .
O5 O 0.01618(17) 0.5841(5) 0.4482(3) 0.0563(11) Uani 1 1 d . . . . .
H5B H -0.008630 0.506780 0.431370 0.084 Uiso 1 1 d . U . . .
C1 C 0.0639(3) 0.9459(9) 0.7684(4) 0.0638(18) Uani 1 1 d . . . . .
H1A H 0.046669 1.055534 0.743762 0.077 Uiso 1 1 calc R U . . .
C2 C 0.0836(3) 0.9086(10) 0.8470(5) 0.079(2) Uani 1 1 d . . . . .
H2A H 0.079015 0.992446 0.873748 0.095 Uiso 1 1 calc R U . . .
C3 C 0.1093(3) 0.7505(10) 0.8840(4) 0.0657(18) Uani 1 1 d . . . . .
H3A H 0.122609 0.727272 0.936533 0.079 Uiso 1 1 calc R U . . .
C4 C 0.1162(2) 0.6210(8) 0.8446(4) 0.0509(15) Uani 1 1 d . . . . .
C5 C 0.1428(3) 0.4556(9) 0.8837(4) 0.0626(18) Uani 1 1 d . . . . .
H5A H 0.155936 0.433214 0.936163 0.075 Uiso 1 1 calc R U . . .
C6 C 0.1494(3) 0.3303(10) 0.8464(4) 0.0688(19) Uani 1 1 d . . . . .
H6A H 0.165805 0.220615 0.872186 0.083 Uiso 1 1 calc R U . . .
C7 C 0.1317(3) 0.3647(9) 0.7688(4) 0.0680(19) Uani 1 1 d . . . . .
H7A H 0.137125 0.278491 0.743771 0.082 Uiso 1 1 calc R U . . .
C8 C 0.1067(2) 0.5231(8) 0.7297(4) 0.0561(16) Uani 1 1 d . . . . .
H8A H 0.095783 0.543825 0.678498 0.067 Uiso 1 1 calc R U . . .
C9 C 0.0969(2) 0.6574(8) 0.7646(3) 0.0460(13) Uani 1 1 d . . . . .
C10 C 0.0693(2) 0.8251(7) 0.7270(3) 0.0426(13) Uani 1 1 d . . . . .
C11 C 0.0446(2) 0.8798(8) 0.6416(4) 0.0443(13) Uani 1 1 d . . . . .
C12 C 0.1682(3) 0.9853(9) 0.5590(4) 0.0593(17) Uani 1 1 d . . . . .
H12A H 0.149284 0.876727 0.537478 0.071 Uiso 1 1 calc R U . . .
C13 C 0.2175(3) 1.0052(11) 0.5757(5) 0.080(2) Uani 1 1 d . . . . .
H13A H 0.230352 0.911808 0.563903 0.096 Uiso 1 1 calc R U . . .
C14 C 0.2462(3) 1.1599(11) 0.6088(5) 0.074(2) Uani 1 1 d . . . . .
H14A H 0.278707 1.172371 0.619237 0.089 Uiso 1 1 calc R U . . .
C15 C 0.2280(2) 1.3028(9) 0.6278(4) 0.0577(17) Uani 1 1 d . . . . .
C16 C 0.2593(3) 1.4604(11) 0.6656(5) 0.076(2) Uani 1 1 d . . . . .
H16A H 0.292466 1.470001 0.677709 0.092 Uiso 1 1 calc R U . . .
C17 C 0.2425(3) 1.5994(11) 0.6849(5) 0.082(2) Uani 1 1 d . . . . .
H17A H 0.264090 1.701892 0.710673 0.098 Uiso 1 1 calc R U . . .
C18 C 0.1924(3) 1.5861(10) 0.6654(5) 0.075(2) Uani 1 1 d . . . . .
H18A H 0.180502 1.681383 0.677885 0.090 Uiso 1 1 calc R U . . .
C19 C 0.1604(3) 1.4356(9) 0.6284(4) 0.0602(17) Uani 1 1 d . . . . .
H19A H 0.127000 1.431288 0.615511 0.072 Uiso 1 1 calc R U . . .
C20 C 0.1771(2) 1.2866(8) 0.6092(3) 0.0489(15) Uani 1 1 d . . . . .
C21 C 0.1473(2) 1.1197(8) 0.5732(3) 0.0441(13) Uani 1 1 d . . . . .
C22 C 0.0932(2) 1.0845(8) 0.5493(3) 0.0446(13) Uani 1 1 d . . . . .
C23 C 0.0381(3) 0.5763(10) 0.4102(5) 0.079(2) Uani 1 1 d . . . . .
H23A H 0.041028 0.452762 0.400421 0.118 Uiso 1 1 calc R U . . .
H23B H 0.014436 0.639929 0.358870 0.118 Uiso 1 1 calc R U . . .
H23C H 0.073797 0.630818 0.445444 0.118 Uiso 1 1 calc R U . . .

loop_
_atom_site_aniso_label
_atom_site_aniso_U_11
_atom_site_aniso_U_22
_atom_site_aniso_U_33
_atom_site_aniso_U_23
_atom_site_aniso_U_13
_atom_site_aniso_U_12
Cu1 0.0494(4) 0.0343(4) 0.0499(4) -0.0008(3) 0.0366(4) -0.0013(3)
O1 0.090(3) 0.043(2) 0.058(3) 0.000(2) 0.055(3) 0.005(2)
O2 0.081(3) 0.045(2) 0.051(2) 0.001(2) 0.042(2) 0.006(2)
O3 0.059(3) 0.046(2) 0.078(3) -0.010(2) 0.051(2) -0.007(2)
O4 0.064(3) 0.040(2) 0.105(4) -0.014(2) 0.062(3) -0.009(2)
O5 0.071(3) 0.043(2) 0.076(3) -0.005(2) 0.057(3) -0.003(2)
C1 0.093(5) 0.056(4) 0.067(4) 0.004(3) 0.063(4) 0.005(4)
C2 0.118(7) 0.072(5) 0.074(5) 0.007(4) 0.075(5) 0.018(5)
C3 0.089(5) 0.073(5) 0.058(4) 0.007(4) 0.059(4) 0.003(4)
C4 0.052(3) 0.056(4) 0.051(3) 0.010(3) 0.037(3) 0.002(3)
C5 0.067(4) 0.068(4) 0.057(4) 0.009(4) 0.042(4) -0.002(4)
C6 0.063(4) 0.061(4) 0.072(5) 0.016(4) 0.040(4) 0.010(4)
C7 0.063(4) 0.061(4) 0.067(4) 0.001(4) 0.038(4) 0.012(4)
C8 0.053(4) 0.061(4) 0.046(3) 0.000(3) 0.030(3) 0.009(3)
C9 0.046(3) 0.053(3) 0.045(3) -0.001(3) 0.032(3) -0.008(3)
C10 0.050(3) 0.041(3) 0.043(3) 0.000(3) 0.033(3) -0.002(3)
C11 0.045(3) 0.045(3) 0.051(3) 0.002(3) 0.036(3) 0.000(3)
C12 0.052(4) 0.055(4) 0.079(5) 0.001(3) 0.047(4) 0.005(3)
C13 0.064(4) 0.074(5) 0.117(7) -0.003(5) 0.067(5) 0.006(4)
C14 0.046(4) 0.084(5) 0.099(6) 0.006(5) 0.051(4) 0.000(4)
C15 0.042(3) 0.067(4) 0.057(4) 0.004(3) 0.030(3) -0.008(3)
C16 0.058(4) 0.085(6) 0.075(5) 0.000(4) 0.040(4) -0.022(4)
C17 0.074(5) 0.078(5) 0.068(5) -0.017(4) 0.037(4) -0.039(4)
C18 0.081(5) 0.065(4) 0.080(5) -0.023(4) 0.054(4) -0.026(4)
C19 0.060(4) 0.061(4) 0.062(4) -0.008(3) 0.042(4) -0.008(3)
C20 0.044(3) 0.058(4) 0.037(3) 0.007(3) 0.024(3) -0.002(3)
C21 0.044(3) 0.049(3) 0.047(3) 0.001(3) 0.033(3) -0.006(3)
C22 0.053(3) 0.043(3) 0.039(3) 0.005(3) 0.031(3) 0.001(3)
C23 0.092(5) 0.076(5) 0.111(6) -0.026(5) 0.085(5) -0.011(4)

loop_
_atom_type_symbol
_atom_type_description
_atom_type_scat_dispersion_real
_atom_type_scat_dispersion_imag
_atom_type_scat_source
C C 0.0033 0.0016 'International Tables Vol C Tables 4.2.6.8 and 6.1.1.4'
H H 0.0000 0.0000 'International Tables Vol C Tables 4.2.6.8 and 6.1.1.4'
O O 0.0106 0.0060 'International Tables Vol C Tables 4.2.6.8 and 6.1.1.4'
Cu Cu 0.3201 1.2651 'International Tables Vol C Tables 4.2.6.8 and 6.1.1.4'

loop_
_geom_angle_atom_site_label_1
_geom_angle_atom_site_label_2
_geom_angle_atom_site_label_3
_geom_angle
_geom_angle_site_symmetry_1
_geom_angle_site_symmetry_3
O3 Cu1 O4 169.30(17) . 5_576
O3 Cu1 O2 90.05(19) . 5_576
O4 Cu1 O2 89.5(2) 5_576 5_576
O3 Cu1 O1 90.18(19) . .
O4 Cu1 O1 88.3(2) 5_576 .
O2 Cu1 O1 169.40(17) 5_576 .
O3 Cu1 O5 91.13(16) . .
O4 Cu1 O5 99.56(16) 5_576 .
O2 Cu1 O5 95.61(17) 5_576 .
O1 Cu1 O5 94.98(16) . .
O3 Cu1 Cu1 82.06(12) . 5_576
O4 Cu1 Cu1 87.29(12) 5_576 5_576
O2 Cu1 Cu1 82.03(12) 5_576 5_576
O1 Cu1 Cu1 87.50(12) . 5_576
O5 Cu1 Cu1 172.76(11) . 5_576
C11 O1 Cu1 119.5(4) . .
C11 O2 Cu1 126.6(4) . 5_576
C22 O3 Cu1 126.9(4) . .
C22 O4 Cu1 120.7(4) . 5_576
C23 O5 Cu1 121.0(4) . .
C23 O5 H5B 115.3 . .
Cu1 O5 H5B 113.2 . .
C10 C1 C2 121.5(6) . .
C10 C1 H1A 119.2 . .
C2 C1 H1A 119.2 . .
C3 C2 C1 120.0(7) . .
C3 C2 H2A 120.0 . .
C1 C2 H2A 120.0 . .
C2 C3 C4 121.1(6) . .
C2 C3 H3A 119.4 . .
C4 C3 H3A 119.4 . .
C3 C4 C5 120.6(6) . .
C3 C4 C9 119.7(6) . .
C5 C4 C9 119.6(6) . .
C6 C5 C4 121.1(6) . .
C6 C5 H5A 119.4 . .
C4 C5 H5A 119.4 . .
C5 C6 C7 120.1(7) . .
C5 C6 H6A 119.9 . .
C7 C6 H6A 119.9 . .
C8 C7 C6 120.5(7) . .
C8 C7 H7A 119.7 . .
C6 C7 H7A 119.7 . .
C7 C8 C9 121.9(6) . .
C7 C8 H8A 119.0 . .
C9 C8 H8A 119.0 . .
C8 C9 C4 116.6(6) . .
C8 C9 C10 125.8(5) . .
C4 C9 C10 117.5(5) . .
C1 C10 C9 120.1(5) . .
C1 C10 C11 116.1(5) . .
C9 C10 C11 123.8(5) . .
O2 C11 O1 124.3(5) . .
O2 C11 C10 115.1(5) . .
O1 C11 C10 120.6(5) . .
C21 C12 C13 121.9(6) . .
C21 C12 H12A 119.0 . .
C13 C12 H12A 119.0 . .
C14 C13 C12 119.9(7) . .
C14 C13 H13A 120.0 . .
C12 C13 H13A 120.0 . .
C13 C14 C15 121.2(6) . .
C13 C14 H14A 119.4 . .
C15 C14 H14A 119.4 . .
C16 C15 C14 120.9(6) . .
C16 C15 C20 119.6(7) . .
C14 C15 C20 119.6(6) . .
C17 C16 C15 121.6(7) . .
C17 C16 H16A 119.2 . .
C15 C16 H16A 119.2 . .
C16 C17 C18 119.1(7) . .
C16 C17 H17A 120.4 . .
C18 C17 H17A 120.4 . .
C19 C18 C17 121.2(7) . .
C19 C18 H18A 119.4 . .
C17 C18 H18A 119.4 . .
C18 C19 C20 121.4(6) . .
C18 C19 H19A 119.3 . .
C20 C19 H19A 119.3 . .
C19 C20 C15 117.0(6) . .
C19 C20 C21 125.5(5) . .
C15 C20 C21 117.5(6) . .
C12 C21 C20 119.8(5) . .
C12 C21 C22 116.7(5) . .
C20 C21 C22 123.5(5) . .
O4 C22 O3 123.0(5) . .
O4 C22 C21 121.2(5) . .
O3 C22 C21 115.8(5) . .
O5 C23 H23A 109.5 . .
O5 C23 H23B 109.5 . .
H23A C23 H23B 109.5 . .
O5 C23 H23C 109.5 . .
H23A C23 H23C 109.5 . .
H23B C23 H23C 109.5 . .

loop_
_geom_bond_atom_site_label_1
_geom_bond_atom_site_label_2
_geom_bond_distance
_geom_bond_site_symmetry_2
Cu1 O3 1.949(4) .
Cu1 O4 1.953(4) 5_576
Cu1 O2 1.956(4) 5_576
Cu1 O1 1.969(4) .
Cu1 O5 2.163(4) .
Cu1 Cu1 2.5773(13) 5_576
O1 C11 1.257(7) .
O2 C11 1.255(7) .
O3 C22 1.262(7) .
O4 C22 1.259(7) .
O5 C23 1.412(7) .
O5 H5B 0.8513 .
C1 C10 1.364(8) .
C1 C2 1.399(9) .
C1 H1A 0.9300 .
C2 C3 1.354(10) .
C2 H2A 0.9300 .
C3 C4 1.404(9) .
C3 H3A 0.9300 .
C4 C5 1.416(9) .
C4 C9 1.429(8) .
C5 C6 1.344(9) .
C5 H5A 0.9300 .
C6 C7 1.399(9) .
C6 H6A 0.9300 .
C7 C8 1.361(9) .
C7 H7A 0.9300 .
C8 C9 1.415(8) .
C8 H8A 0.9300 .
C9 C10 1.432(8) .
C10 C11 1.511(8) .
C12 C21 1.357(8) .
C12 C13 1.403(9) .
C12 H12A 0.9300 .
C13 C14 1.349(10) .
C13 H13A 0.9300 .
C14 C15 1.407(9) .
C14 H14A 0.9300 .
C15 C16 1.406(9) .
C15 C20 1.431(8) .
C16 C17 1.360(11) .
C16 H16A 0.9300 .
C17 C18 1.395(10) .
C17 H17A 0.9300 .
C18 C19 1.366(9) .
C18 H18A 0.9300 .
C19 C20 1.412(9) .
C19 H19A 0.9300 .
C20 C21 1.442(8) .
C21 C22 1.496(8) .
C23 H23A 0.9600 .
C23 H23B 0.9600 .
C23 H23C 0.9600 .
